data_1504669
loop_
_publ_author_name
'Matano, Yoshihiro'
'Shinokura, Tomonori'
'Yoshikawa, Osamu'
'Imahori, Hiroshi'

_publ_section_title
;
 Triaryl(1-pyrenyl)bismuthonium salts: efficient photoinitiators for
 cationic polymerization of oxiranes and a vinyl ether.
;
_journal_issue 11
_journal_name_full 'Organic letters'
_journal_page_first 2167
_journal_page_last 2170
_journal_paper_doi 10.1021/ol8005453
_journal_volume 10
_journal_year 2008
_chemical_formula_moiety 'C37 H30 Bi, B F4'
_chemical_formula_sum 'C37 H30 B Bi F4'
_chemical_formula_weight 770.40
_chemical_name_systematic
; 
 ? 
;
_space_group_IT_number 14
_symmetry_cell_setting monoclinic
_symmetry_Int_Tables_number 14
_symmetry_space_group_name_Hall '-P 2ybc'
_symmetry_space_group_name_H-M 'P 1 21/c 1'
_atom_sites_solution_hydrogens geom
_atom_sites_solution_primary direct
_atom_sites_solution_secondary difmap
_audit_creation_method SHELXL-97
_cell_angle_alpha 90.00
_cell_angle_beta 102.5010(10)
_cell_angle_gamma 90.00
_cell_formula_units_Z 4
_cell_length_a 9.779(3)
_cell_length_b 19.034(5)
_cell_length_c 16.871(5)
_cell_measurement_reflns_used 7630
_cell_measurement_temperature 173(2)
_cell_measurement_theta_max 27.5
_cell_measurement_theta_min 3.1
_cell_volume 3065.8(15)
_computing_cell_refinement CrystalClear
_computing_data_collection CrystalClear
_computing_data_reduction CrystalStructure
_computing_publication_material 'CrystalStructure 3.8'
_computing_structure_refinement 'SHELXL-97 (Sheldrick, 1997)'
_computing_structure_solution SIR92
_diffrn_ambient_temperature 173(2)
_diffrn_detector_area_resol_mean 7.31
_diffrn_measured_fraction_theta_full 0.992
_diffrn_measured_fraction_theta_max 0.992
_diffrn_measurement_device_type 'Rigaku Saturn'
_diffrn_measurement_method \w
_diffrn_radiation_monochromator graphite
_diffrn_radiation_source 'fine-focus sealed tube'
_diffrn_radiation_type MoK\a
_diffrn_radiation_wavelength 0.71070
_diffrn_reflns_av_R_equivalents 0.0389
_diffrn_reflns_av_sigmaI/netI 0.0404
_diffrn_reflns_limit_h_max 12
_diffrn_reflns_limit_h_min -12
_diffrn_reflns_limit_k_max 24
_diffrn_reflns_limit_k_min -24
_diffrn_reflns_limit_l_max 21
_diffrn_reflns_limit_l_min -21
_diffrn_reflns_number 23917
_diffrn_reflns_theta_full 27.48
_diffrn_reflns_theta_max 27.48
_diffrn_reflns_theta_min 3.09
_exptl_absorpt_coefficient_mu 5.800
_exptl_absorpt_correction_T_max 0.314
_exptl_absorpt_correction_T_min 0.144
_exptl_absorpt_correction_type numerical
_exptl_absorpt_process_details
;
    Higashi, T. (1999). Program for Absorption Correction.
    Rigaku Corporation, Tokyo, Japan.
;
_exptl_crystal_colour yellow
_exptl_crystal_density_diffrn 1.669
_exptl_crystal_density_method 'not measured'
_exptl_crystal_description prism
_exptl_crystal_F_000 1504
_exptl_crystal_size_max 0.20
_exptl_crystal_size_mid 0.20
_exptl_crystal_size_min 0.20
_refine_diff_density_max 1.752
_refine_diff_density_min -1.358
_refine_diff_density_rms 0.111
_refine_ls_extinction_method none
_refine_ls_goodness_of_fit_ref 1.041
_refine_ls_hydrogen_treatment refall
_refine_ls_matrix_type full
_refine_ls_number_parameters 389
_refine_ls_number_reflns 6979
_refine_ls_number_restraints 0
_refine_ls_restrained_S_all 1.041
_refine_ls_R_factor_all 0.0613
_refine_ls_R_factor_gt 0.0545
_refine_ls_shift/su_max 0.001
_refine_ls_shift/su_mean 0.000
_refine_ls_structure_factor_coef Fsqd
_refine_ls_weighting_details 'calc w=1/[\s^2^(Fo^2^)+(0.0200P)^2^+20.0000P] where P=(Fo^2^+2Fc^2^)/3'
_refine_ls_weighting_scheme calc
_refine_ls_wR_factor_gt 0.0985
_refine_ls_wR_factor_ref 0.1021
_reflns_number_gt 6469
_reflns_number_total 6979
_reflns_threshold_expression >2sigma(I)
_cod_data_source_file ol8005453-file001.cif
_cod_data_source_block 2aBF4
_cod_original_cell_volume 3066.0(15)
_cod_database_code 1504669

loop_
_symmetry_equiv_pos_as_xyz
'x, y, z'
'-x, y+1/2, -z+1/2'
'-x, -y, -z'
'x, -y-1/2, z-1/2'

loop_
_atom_site_label
_atom_site_type_symbol
_atom_site_fract_x
_atom_site_fract_y
_atom_site_fract_z
_atom_site_U_iso_or_equiv
_atom_site_adp_type
_atom_site_occupancy
_atom_site_symmetry_multiplicity
_atom_site_calc_flag
_atom_site_refinement_flags
Bi1 Bi 0.98490(3) 0.233843(13) 0.221743(14) 0.04041(9) Uani 1 1 d .
F1 F 0.4264(7) 0.3793(5) 0.2073(5) 0.174(4) Uani 1 1 d .
F2 F 0.6291(5) 0.4361(3) 0.2202(3) 0.0813(15) Uani 1 1 d .
F3 F 0.5165(15) 0.4300(6) 0.3179(9) 0.321(10) Uani 1 1 d .
F4 F 0.6038(7) 0.3353(4) 0.2800(4) 0.136(3) Uani 1 1 d .
C1 C 1.1599(7) 0.1831(3) 0.1825(4) 0.0437(15) Uani 1 1 d .
C2 C 1.1821(7) 0.1127(4) 0.1922(4) 0.0481(16) Uani 1 1 d .
H1 H 1.1285 0.0856 0.2217 0.058 Uiso 1 1 calc R
C3 C 1.2835(7) 0.0809(4) 0.1584(5) 0.0522(17) Uani 1 1 d .
H2 H 1.2995 0.0319 0.1660 0.063 Uiso 1 1 calc R
C4 C 1.3612(7) 0.1179(4) 0.1146(4) 0.0477(16) Uani 1 1 d .
C5 C 1.3450(10) 0.1892(5) 0.1117(6) 0.083(3) Uani 1 1 d .
H3 H 1.4044 0.2166 0.0863 0.100 Uiso 1 1 calc R
C6 C 1.2448(11) 0.2226(4) 0.1445(6) 0.089(3) Uani 1 1 d .
H4 H 1.2346 0.2722 0.1409 0.106 Uiso 1 1 calc R
C7 C 1.4674(8) 0.0830(5) 0.0742(5) 0.063(2) Uani 1 1 d .
H5 H 1.5238 0.0498 0.1121 0.075 Uiso 1 1 calc R
H6 H 1.5287 0.1189 0.0587 0.075 Uiso 1 1 calc R
H7 H 1.4186 0.0578 0.0256 0.075 Uiso 1 1 calc R
C8 C 1.0476(6) 0.3267(3) 0.2984(4) 0.0381(13) Uani 1 1 d .
C9 C 1.1833(6) 0.3514(4) 0.3141(4) 0.0437(15) Uani 1 1 d .
H8 H 1.2538 0.3271 0.2942 0.052 Uiso 1 1 calc R
C10 C 1.2150(7) 0.4117(4) 0.3591(4) 0.0453(16) Uani 1 1 d .
H9 H 1.3083 0.4291 0.3701 0.054 Uiso 1 1 calc R
C11 C 1.1137(7) 0.4475(4) 0.3887(4) 0.0442(15) Uani 1 1 d .
C12 C 0.9785(7) 0.4207(4) 0.3728(4) 0.0495(17) Uani 1 1 d .
H10 H 0.9082 0.4443 0.3936 0.059 Uiso 1 1 calc R
C13 C 0.9440(7) 0.3606(4) 0.3275(4) 0.0459(16) Uani 1 1 d .
H11 H 0.8510 0.3429 0.3166 0.055 Uiso 1 1 calc R
C14 C 1.1488(9) 0.5155(4) 0.4350(5) 0.066(2) Uani 1 1 d .
H12 H 1.2271 0.5077 0.4813 0.080 Uiso 1 1 calc R
H13 H 1.0669 0.5317 0.4546 0.080 Uiso 1 1 calc R
H14 H 1.1751 0.5511 0.3991 0.080 Uiso 1 1 calc R
C15 C 0.8257(7) 0.2568(3) 0.1118(4) 0.0395(14) Uani 1 1 d .
C16 C 0.7203(7) 0.3028(4) 0.1155(4) 0.0493(16) Uani 1 1 d .
H15 H 0.7211 0.3289 0.1637 0.059 Uiso 1 1 calc R
C17 C 0.6126(7) 0.3111(4) 0.0483(4) 0.0515(17) Uani 1 1 d .
H16 H 0.5401 0.3438 0.0505 0.062 Uiso 1 1 calc R
C18 C 0.6072(7) 0.2732(4) -0.0219(4) 0.0486(16) Uani 1 1 d .
C19 C 0.7167(8) 0.2282(4) -0.0250(4) 0.0546(18) Uani 1 1 d .
H17 H 0.7164 0.2029 -0.0736 0.066 Uiso 1 1 calc R
C20 C 0.8265(8) 0.2192(4) 0.0411(4) 0.0529(18) Uani 1 1 d .
H18 H 0.9011 0.1880 0.0384 0.064 Uiso 1 1 calc R
C21 C 0.4831(9) 0.2805(5) -0.0931(5) 0.071(2) Uani 1 1 d .
H19 H 0.4027 0.2550 -0.0814 0.085 Uiso 1 1 calc R
H20 H 0.5074 0.2610 -0.1421 0.085 Uiso 1 1 calc R
H21 H 0.4589 0.3303 -0.1019 0.085 Uiso 1 1 calc R
C22 C 0.8782(7) 0.1618(3) 0.2898(4) 0.0399(14) Uani 1 1 d .
C23 C 0.7446(7) 0.1400(4) 0.2507(4) 0.0515(17) Uani 1 1 d .
H22 H 0.7071 0.1539 0.1963 0.062 Uiso 1 1 calc R
C24 C 0.6668(7) 0.0982(4) 0.2911(4) 0.0512(17) Uani 1 1 d .
H23 H 0.5770 0.0823 0.2636 0.061 Uiso 1 1 calc R
C25 C 0.7179(6) 0.0789(3) 0.3717(4) 0.0386(14) Uani 1 1 d .
C26 C 0.6376(6) 0.0361(4) 0.4156(4) 0.0448(15) Uani 1 1 d .
H24 H 0.5480 0.0194 0.3887 0.054 Uiso 1 1 calc R
C27 C 0.6870(6) 0.0194(4) 0.4932(4) 0.0453(16) Uani 1 1 d .
H25 H 0.6305 -0.0078 0.5208 0.054 Uiso 1 1 calc R
C28 C 0.8233(6) 0.0416(3) 0.5365(4) 0.0368(13) Uani 1 1 d .
C29 C 0.9063(6) 0.0825(3) 0.4944(3) 0.0323(12) Uani 1 1 d .
C30 C 0.8523(6) 0.1016(3) 0.4121(3) 0.0330(12) Uani 1 1 d .
C31 C 0.9357(6) 0.1431(3) 0.3701(4) 0.0345(12) Uani 1 1 d .
C32 C 1.0742(6) 0.1625(3) 0.4125(4) 0.0384(13) Uani 1 1 d .
H26 H 1.1312 0.1899 0.3854 0.046 Uiso 1 1 calc R
C33 C 1.1247(6) 0.1427(3) 0.4897(4) 0.0413(14) Uani 1 1 d .
H27 H 1.2175 0.1557 0.5155 0.050 Uiso 1 1 calc R
C34 C 1.0435(6) 0.1026(3) 0.5343(4) 0.0362(13) Uani 1 1 d .
C35 C 1.0940(7) 0.0819(3) 0.6148(4) 0.0422(14) Uani 1 1 d .
H28 H 1.1861 0.0946 0.6420 0.051 Uiso 1 1 calc R
C36 C 1.0107(7) 0.0431(3) 0.6550(4) 0.0436(15) Uani 1 1 d .
H29 H 1.0465 0.0298 0.7098 0.052 Uiso 1 1 calc R
C37 C 0.8764(7) 0.0233(3) 0.6171(4) 0.0431(15) Uani 1 1 d .
H30 H 0.8204 -0.0028 0.6462 0.052 Uiso 1 1 calc R
B1 B 0.5427(9) 0.3988(6) 0.2582(7) 0.067(3) Uani 1 1 d .

loop_
_atom_site_aniso_label
_atom_site_aniso_U_11
_atom_site_aniso_U_22
_atom_site_aniso_U_33
_atom_site_aniso_U_23
_atom_site_aniso_U_13
_atom_site_aniso_U_12
Bi1 0.04583(14) 0.04035(14) 0.03703(14) 0.00418(10) 0.01331(10) 0.00144(11)
F1 0.065(4) 0.251(10) 0.188(8) 0.082(8) -0.010(5) -0.047(5)
F2 0.068(3) 0.064(3) 0.125(4) -0.003(3) 0.051(3) -0.009(2)
F3 0.404(17) 0.227(11) 0.468(19) -0.247(13) 0.389(17) -0.216(12)
F4 0.112(5) 0.166(7) 0.135(6) 0.076(5) 0.035(4) 0.010(5)
C1 0.047(4) 0.041(4) 0.045(4) 0.011(3) 0.016(3) 0.006(3)
C2 0.048(4) 0.040(4) 0.059(4) 0.007(3) 0.019(3) -0.002(3)
C3 0.049(4) 0.037(4) 0.069(5) 0.002(3) 0.010(4) 0.005(3)
C4 0.043(4) 0.051(4) 0.048(4) -0.003(3) 0.005(3) 0.002(3)
C5 0.096(7) 0.062(6) 0.115(8) 0.028(5) 0.075(6) 0.014(5)
C6 0.124(8) 0.048(5) 0.122(8) 0.032(5) 0.087(7) 0.024(5)
C7 0.048(4) 0.080(6) 0.061(5) -0.016(4) 0.015(4) 0.006(4)
C8 0.044(3) 0.040(3) 0.032(3) 0.005(3) 0.011(3) 0.000(3)
C9 0.034(3) 0.058(4) 0.040(3) 0.005(3) 0.011(3) 0.005(3)
C10 0.032(3) 0.064(4) 0.037(3) 0.000(3) 0.003(3) -0.006(3)
C11 0.044(4) 0.052(4) 0.035(3) -0.002(3) 0.006(3) -0.002(3)
C12 0.045(4) 0.059(4) 0.047(4) -0.008(3) 0.015(3) 0.008(3)
C13 0.033(3) 0.063(4) 0.044(4) -0.002(3) 0.013(3) -0.005(3)
C14 0.066(5) 0.067(5) 0.065(5) -0.023(4) 0.011(4) -0.005(4)
C15 0.048(4) 0.036(3) 0.035(3) 0.001(3) 0.011(3) 0.002(3)
C16 0.050(4) 0.053(4) 0.045(4) -0.006(3) 0.011(3) 0.002(3)
C17 0.043(4) 0.057(4) 0.055(4) -0.002(3) 0.011(3) 0.001(3)
C18 0.049(4) 0.053(4) 0.043(4) 0.005(3) 0.007(3) -0.013(3)
C19 0.067(5) 0.058(5) 0.039(4) -0.013(3) 0.011(3) -0.011(4)
C20 0.066(5) 0.049(4) 0.047(4) -0.005(3) 0.018(4) 0.010(3)
C21 0.062(5) 0.085(6) 0.058(5) 0.002(4) -0.005(4) -0.016(4)
C22 0.043(3) 0.042(3) 0.036(3) -0.003(3) 0.011(3) -0.003(3)
C23 0.046(4) 0.069(5) 0.037(4) 0.007(3) 0.004(3) -0.003(3)
C24 0.034(3) 0.069(5) 0.048(4) 0.003(3) 0.005(3) -0.012(3)
C25 0.031(3) 0.047(4) 0.039(3) 0.000(3) 0.011(3) -0.001(3)
C26 0.029(3) 0.058(4) 0.049(4) 0.000(3) 0.013(3) -0.004(3)
C27 0.033(3) 0.054(4) 0.054(4) 0.005(3) 0.022(3) 0.000(3)
C28 0.038(3) 0.039(3) 0.037(3) -0.001(3) 0.015(3) 0.006(3)
C29 0.033(3) 0.033(3) 0.033(3) -0.005(2) 0.013(2) 0.001(2)
C30 0.031(3) 0.034(3) 0.036(3) -0.004(2) 0.011(2) 0.001(2)
C31 0.032(3) 0.037(3) 0.037(3) -0.001(3) 0.012(2) 0.002(2)
C32 0.036(3) 0.038(3) 0.043(3) 0.000(3) 0.013(3) -0.008(3)
C33 0.036(3) 0.044(4) 0.042(4) -0.007(3) 0.005(3) -0.006(3)
C34 0.037(3) 0.036(3) 0.036(3) -0.005(3) 0.009(3) 0.002(2)
C35 0.043(3) 0.047(4) 0.034(3) -0.006(3) 0.003(3) -0.001(3)
C36 0.061(4) 0.041(3) 0.029(3) 0.002(3) 0.008(3) 0.008(3)
C37 0.049(4) 0.045(4) 0.040(3) 0.003(3) 0.020(3) 0.004(3)
B1 0.038(4) 0.069(6) 0.102(8) -0.006(6) 0.034(5) 0.006(4)

loop_
_atom_type_symbol
_atom_type_description
_atom_type_scat_dispersion_real
_atom_type_scat_dispersion_imag
_atom_type_scat_source
C C 0.0033 0.0016 'International Tables Vol C Tables 4.2.6.8 and 6.1.1.4'
H H 0.0000 0.0000 'International Tables Vol C Tables 4.2.6.8 and 6.1.1.4'
B B 0.0013 0.0007 'International Tables Vol C Tables 4.2.6.8 and 6.1.1.4'
Bi Bi -4.1077 10.2566 'International Tables Vol C Tables 4.2.6.8 and 6.1.1.4'
F F 0.0171 0.0103 'International Tables Vol C Tables 4.2.6.8 and 6.1.1.4'

loop_
_geom_angle_atom_site_label_1
_geom_angle_atom_site_label_2
_geom_angle_atom_site_label_3
_geom_angle
C1 Bi1 C15 106.9(2)
C1 Bi1 C22 112.0(2)
C15 Bi1 C22 103.6(2)
C1 Bi1 C8 113.3(2)
C15 Bi1 C8 113.2(2)
C22 Bi1 C8 107.4(2)
C2 C1 C6 119.8(7)
C2 C1 Bi1 120.8(5)
C6 C1 Bi1 119.3(5)
C1 C2 C3 119.3(6)
C4 C3 C2 122.0(6)
C5 C4 C3 117.3(7)
C5 C4 C7 120.4(7)
C3 C4 C7 122.3(7)
C4 C5 C6 122.0(8)
C1 C6 C5 119.1(7)
C13 C8 C9 121.6(6)
C13 C8 Bi1 116.9(5)
C9 C8 Bi1 121.4(5)
C10 C9 C8 118.9(6)
C9 C10 C11 121.2(6)
C10 C11 C12 118.5(6)
C10 C11 C14 120.6(6)
C12 C11 C14 120.9(6)
C13 C12 C11 121.4(6)
C12 C13 C8 118.4(6)
C16 C15 C20 120.9(6)
C16 C15 Bi1 119.6(5)
C20 C15 Bi1 119.2(5)
C15 C16 C17 119.1(6)
C18 C17 C16 121.8(7)
C17 C18 C19 118.1(7)
C17 C18 C21 120.5(7)
C19 C18 C21 121.4(7)
C18 C19 C20 121.3(7)
C19 C20 C15 118.8(7)
C23 C22 C31 121.5(6)
C23 C22 Bi1 116.3(5)
C31 C22 Bi1 122.0(4)
C24 C23 C22 119.9(6)
C23 C24 C25 121.0(6)
C24 C25 C30 119.4(6)
C24 C25 C26 122.0(6)
C30 C25 C26 118.6(6)
C27 C26 C25 121.2(6)
C26 C27 C28 121.9(6)
C37 C28 C29 119.6(6)
C37 C28 C27 122.1(6)
C29 C28 C27 118.3(5)
C34 C29 C28 119.7(5)
C34 C29 C30 120.5(5)
C28 C29 C30 119.8(5)
C25 C30 C29 120.2(5)
C25 C30 C31 120.1(5)
C29 C30 C31 119.7(5)
C22 C31 C30 118.0(5)
C22 C31 C32 123.8(5)
C30 C31 C32 118.3(5)
C33 C32 C31 121.3(6)
C32 C33 C34 122.1(6)
C35 C34 C29 119.0(6)
C35 C34 C33 122.9(6)
C29 C34 C33 118.1(5)
C36 C35 C34 120.4(6)
C35 C36 C37 121.4(6)
C36 C37 C28 119.9(6)
F3 B1 F1 111.2(10)
F3 B1 F4 111.2(13)
F1 B1 F4 101.0(9)
F3 B1 F2 112.9(9)
F1 B1 F2 112.0(10)
F4 B1 F2 107.9(7)

loop_
_geom_bond_atom_site_label_1
_geom_bond_atom_site_label_2
_geom_bond_distance
Bi1 C1 2.189(6)
Bi1 C15 2.192(6)
Bi1 C22 2.193(6)
Bi1 C8 2.198(6)
F1 B1 1.322(12)
F2 B1 1.364(11)
F3 B1 1.242(13)
F4 B1 1.364(12)
C1 C2 1.362(9)
C1 C6 1.376(10)
C2 C3 1.385(9)
C3 C4 1.366(10)
C4 C5 1.365(11)
C4 C7 1.514(9)
C5 C6 1.381(11)
C8 C13 1.378(8)
C8 C9 1.378(8)
C9 C10 1.374(9)
C10 C11 1.381(9)
C11 C12 1.388(9)
C11 C14 1.513(10)
C12 C13 1.376(9)
C15 C16 1.365(9)
C15 C20 1.392(9)
C16 C17 1.379(9)
C17 C18 1.379(10)
C18 C19 1.380(10)
C18 C21 1.519(10)
C19 C20 1.381(10)
C22 C23 1.393(9)
C22 C31 1.397(8)
C23 C24 1.378(9)
C24 C25 1.392(9)
C25 C30 1.412(8)
C25 C26 1.443(8)
C26 C27 1.332(9)
C27 C28 1.437(9)
C28 C37 1.392(8)
C28 C29 1.420(8)
C29 C34 1.418(8)
C29 C30 1.423(8)
C30 C31 1.427(8)
C31 C32 1.437(8)
C32 C33 1.343(9)
C33 C34 1.428(8)
C34 C35 1.397(8)
C35 C36 1.380(9)
C36 C37 1.383(9)
